data_7061993
loop_
_publ_author_name
'Hulushe, Siya T.'
'Malan, Frederick P.'
'Hosten, Eric C.'
'Lobb, Kevin A.'
'Khanye, Setshaba D.'
'Watkins, Gareth M.'

_publ_section_title
;
 Photo-and thermoresponsive N-salicylideneaniline derivatives: solid-state
 studies and structural aspects
;
_journal_name_full 'New Journal of Chemistry'
_journal_paper_doi 10.1039/D1NJ03056F
_journal_year 2022
_chemical_formula_moiety 'C13 H8 Cl N2 O3'
_chemical_formula_sum 'C13 H8 Cl N2 O3'
_chemical_formula_weight 275.66
_space_group_crystal_system monoclinic
_space_group_IT_number 14
_space_group_name_Hall '-P 2yn'
_space_group_name_H-M_alt 'P 1 21/n 1'
_atom_sites_solution_hydrogens geom
_atom_sites_solution_primary dual
_audit_creation_date 2022-02-25
_audit_creation_method
;
Olex2 1.3-ac4
(compiled 2018.12.05 svn.r3537 for Rigaku Oxford Diffraction, GUI svn.r5625)
;
_audit_update_record
;
2022-03-04 deposited with the CCDC.	2022-10-24 downloaded from the CCDC.
;
_cell_angle_alpha 90
_cell_angle_beta 91.869(2)
_cell_angle_gamma 90
_cell_formula_units_Z 4
_cell_length_a 14.7251(3)
_cell_length_b 3.77870(10)
_cell_length_c 21.5304(3)
_cell_measurement_reflns_used 8288
_cell_measurement_temperature 269.99(10)
_cell_measurement_theta_max 78.4520
_cell_measurement_theta_min 2.9980
_cell_volume 1197.35(4)
_computing_cell_refinement 'CrysAlisPro 1.171.41.123a (Rigaku OD, 2022)'
_computing_data_collection 'CrysAlisPro 1.171.41.123a (Rigaku OD, 2022)'
_computing_data_reduction 'CrysAlisPro 1.171.41.123a (Rigaku OD, 2022)'
_computing_molecular_graphics 'Olex2 (Dolomanov et al., 2009)'
_computing_publication_material 'Olex2 (Dolomanov et al., 2009)'
_computing_structure_refinement 'ShelXL (Sheldrick, 2015)'
_computing_structure_solution 'ShelXT (Sheldrick, 2015)'
_diffrn_ambient_environment N~2~
_diffrn_ambient_temperature 269.99(10)
_diffrn_detector 'Hybrid Pixel Array Detector'
_diffrn_detector_area_resol_mean 10.0000
_diffrn_detector_type HyPix
_diffrn_measured_fraction_theta_full 1.000
_diffrn_measured_fraction_theta_max 0.971
_diffrn_measurement_details
;
List of Runs (angles in degrees, time in seconds):

  # Type    Start    End  Width  t~exp~   \w     \q     \k     \f   Frames
#--------------------------------------------------------------------------
  1  \w     97.00 178.00   0.50    0.31    --  110.25  18.00 -14.00  162
  2  \w     97.00 175.00   0.50    0.31    --  110.25  15.00 -90.00  156
  3  \w     34.00 121.00   0.50    0.07    --   46.83  18.00 -14.00  174
  4  \w     35.00 120.00   0.50    0.07    --   46.83  37.00  30.00  170
  5  \w     24.00  78.00   0.50    0.07    --   46.83  77.00  60.00  108
  6  \w     -3.00  29.00   0.50    0.07    --  -46.83  18.00 -14.00   64
  7  \w     -5.00  29.00   0.50    0.07    --  -46.83  19.00 120.00   68
  8  \w   -125.00 -29.00   0.50    0.31    -- -102.00  77.00 120.00  192
  9  \w    -72.00 -29.00   0.50    0.31    -- -102.00  61.00 -90.00   86
 10  \w     38.00  80.00   0.50    0.31    --  110.25 -61.00-120.00   84
 11  \w     38.00  80.00   0.50    0.31    --  110.25 -61.00-180.00   84
 12  \w     38.00  80.00   0.50    0.31    --  110.25 -61.00 -30.00   84
 13  \w     38.00  80.00   0.50    0.31    --  110.25 -61.00   0.00   84
 14  \w     38.00  80.00   0.50    0.31    --  110.25 -61.00  30.00   84
 15  \w     38.00  80.00   0.50    0.31    --  110.25 -61.00  90.00   84
 16  \w     38.00  80.00   0.50    0.31    --  110.25 -61.00 120.00   84
 17  \w     38.00 106.00   0.50    0.31    --  110.25 -94.00  90.00  136
 18  \w     38.00 111.00   0.50    0.31    --  110.25-125.00  60.00  146
 19  \w     18.00  95.00   0.50    0.07    --   46.83-125.00 -60.00  154
 20  \w     38.00 106.00   0.50    0.31    --  110.25 -94.00 -30.00  136
 21  \w     38.00 106.00   0.50    0.31    --  110.25 -94.00  30.00  136
 22  \w    -27.00  11.00   0.50    0.07    --   46.83 -18.00 177.00   76
 23  \w     79.00 178.00   0.50    0.31    --  110.25 125.00-120.00  198
 24  \w    -26.00  41.00   0.50    0.07    --   46.83 -37.00  60.00  134
 25  \w    -26.00  41.00   0.50    0.07    --   46.83 -37.00  30.00  134
 26  \w   -118.00 -24.00   0.50    0.07    --  -46.83 -77.00 120.00  188
 27  \w   -175.00 -85.00   0.50    0.31    -- -102.00 -61.00  90.00  180
 28  \w   -121.00 -34.00   0.50    0.07    --  -46.83 -18.00 177.00  174
 29  \w   -171.00 -89.00   0.50    0.31    -- -102.00 -18.00 177.00  164
 30  \w   -175.00 -89.00   0.50    0.31    -- -102.00 -30.00  90.00  172
 31  \w   -118.00 -24.00   0.50    0.07    --  -46.83 -77.00-150.00  188
;
_diffrn_measurement_device 'four-circle diffractometer'
_diffrn_measurement_device_type 'XtaLAB Synergy R, DW system, HyPix'
_diffrn_measurement_method '\w scans'
_diffrn_orient_matrix_type 'CrysAlisPro convention (1999,Acta A55,543-557)'
_diffrn_orient_matrix_UB_11 0.0062565000
_diffrn_orient_matrix_UB_12 -0.0149776000
_diffrn_orient_matrix_UB_13 0.0715162000
_diffrn_orient_matrix_UB_21 -0.1015518000
_diffrn_orient_matrix_UB_22 -0.0966537000
_diffrn_orient_matrix_UB_23 0.0012795000
_diffrn_orient_matrix_UB_31 0.0245582000
_diffrn_orient_matrix_UB_32 -0.3958293000
_diffrn_orient_matrix_UB_33 -0.0030331000
_diffrn_radiation_monochromator mirror
_diffrn_radiation_probe x-ray
_diffrn_radiation_type CuK\a
_diffrn_radiation_wavelength 1.54184
_diffrn_reflns_av_R_equivalents 0.0345
_diffrn_reflns_av_unetI/netI 0.0240
_diffrn_reflns_Laue_measured_fraction_full 1.000
_diffrn_reflns_Laue_measured_fraction_max 0.971
_diffrn_reflns_limit_h_max 18
_diffrn_reflns_limit_h_min -18
_diffrn_reflns_limit_k_max 4
_diffrn_reflns_limit_k_min -4
_diffrn_reflns_limit_l_max 26
_diffrn_reflns_limit_l_min -27
_diffrn_reflns_number 12528
_diffrn_reflns_point_group_measured_fraction_full 1.000
_diffrn_reflns_point_group_measured_fraction_max 0.971
_diffrn_reflns_theta_full 67.684
_diffrn_reflns_theta_max 78.528
_diffrn_reflns_theta_min 3.583
_diffrn_source 'Rotating-anode X-ray tube'
_diffrn_source_type 'Rigaku (Cu) X-ray Source'
_exptl_absorpt_coefficient_mu 2.897
_exptl_absorpt_correction_T_max 1.00000
_exptl_absorpt_correction_T_min 0.80629
_exptl_absorpt_correction_type multi-scan
_exptl_absorpt_process_details
;
CrysAlisPro 1.171.41.123a (Rigaku Oxford Diffraction, 2022)
Empirical absorption correction using spherical harmonics,
implemented in SCALE3 ABSPACK scaling algorithm.
;
_exptl_crystal_density_diffrn 1.529
_exptl_crystal_F_000 564
_refine_diff_density_max 0.563
_refine_diff_density_min -0.296
_refine_diff_density_rms 0.047
_refine_ls_extinction_method none
_refine_ls_goodness_of_fit_ref 1.062
_refine_ls_hydrogen_treatment constr
_refine_ls_matrix_type full
_refine_ls_number_parameters 172
_refine_ls_number_reflns 2503
_refine_ls_number_restraints 0
_refine_ls_restrained_S_all 1.062
_refine_ls_R_factor_all 0.0461
_refine_ls_R_factor_gt 0.0407
_refine_ls_shift/su_max 0.000
_refine_ls_shift/su_mean 0.000
_refine_ls_structure_factor_coef Fsqd
_refine_ls_weighting_details 'w=1/[\s^2^(Fo^2^)+(0.0691P)^2^+0.4293P] where P=(Fo^2^+2Fc^2^)/3'
_refine_ls_weighting_scheme calc
_refine_ls_wR_factor_gt 0.1217
_refine_ls_wR_factor_ref 0.1263
_reflns_Friedel_coverage 0.000
_reflns_number_gt 2176
_reflns_number_total 2503
_reflns_threshold_expression 'I > 2\s(I)'
_cod_data_source_file d1nj03056f3.cif
_cod_data_source_block sh37_270b_auto
_cod_database_code 7061993
_shelx_shelxl_version_number 2016/6
_chemical_oxdiff_formula 'C10 H10 N3 O4 Cl'
_shelx_space_group_comment
;
The symmetry employed for this shelxl refinement is uniquely defined
by the following loop, which should always be used as a source of
symmetry information in preference to the above space-group names.
They are only intended as comments.
;
_diffrn_oxdiff_digest_frames
;
012c292d7ef24a1e739153f60b81a1ca6500040ab03
;
_reflns_odcompleteness_completeness 99.93
_reflns_odcompleteness_iscentric 1
_reflns_odcompleteness_theta 71.98
_olex2_refinement_description
;
1. Fixed Uiso
 At 1.2 times of:
  All C(H) groups
2.a Aromatic/amide H refined with riding coordinates:
 C2(H2), C14(H14), C7(H7), C10(H10), C4(H4), C11(H11), C5(H5), C12(H12)
;
_olex2_submission_special_instructions 'No special instructions were received'
_oxdiff_exptl_absorpt_empirical_details
;
Empirical correction (ABSPACK) includes:
- Absorption correction using spherical harmonics
- Frame scaling
;
_oxdiff_exptl_absorpt_empirical_full_max 1.403
_oxdiff_exptl_absorpt_empirical_full_min 0.547

loop_
_space_group_symop_operation_xyz
'x, y, z'
'-x+1/2, y+1/2, -z+1/2'
'-x, -y, -z'
'x-1/2, -y-1/2, z-1/2'

loop_
_atom_site_label
_atom_site_type_symbol
_atom_site_fract_x
_atom_site_fract_y
_atom_site_fract_z
_atom_site_U_iso_or_equiv
_atom_site_adp_type
_atom_site_occupancy
_atom_site_site_symmetry_order
_atom_site_calc_flag
_atom_site_refinement_flags_posn
_atom_site_refinement_flags_adp
_atom_site_refinement_flags_occupancy
_atom_site_disorder_assembly
_atom_site_disorder_group
Cl15 Cl 0.52613(4) 0.63544(17) 0.07152(2) 0.0604(2) Uani 1 1 d . . . . .
O19 O 0.24392(9) 0.7159(4) 0.32023(6) 0.0531(4) Uani 1 1 d . . . . .
N8 N 0.41374(10) 0.6726(4) 0.29285(7) 0.0388(3) Uani 1 1 d . . . . .
O18 O 0.41493(10) 0.0431(5) 0.56138(6) 0.0623(4) Uani 1 1 d . . . . .
N16 N 0.33652(11) 0.1389(4) 0.55091(7) 0.0452(4) Uani 1 1 d . . . . .
O17 O 0.27714(11) 0.1047(6) 0.58894(7) 0.0737(5) Uani 1 1 d . . . . .
C2 C 0.38058(11) 0.3434(4) 0.44869(8) 0.0375(4) Uani 1 1 d . . . . .
H2 H 0.440180 0.279780 0.459027 0.045 Uiso 1 1 calc R . . . .
C9 C 0.48686(11) 0.7388(5) 0.25288(8) 0.0374(4) Uani 1 1 d . . . . .
C3 C 0.31306(12) 0.2960(5) 0.49106(8) 0.0380(4) Uani 1 1 d . . . . .
C14 C 0.47202(12) 0.6710(5) 0.18989(8) 0.0393(4) Uani 1 1 d . . . . .
H14 H 0.416335 0.585323 0.174821 0.047 Uiso 1 1 calc R . . . .
C1 C 0.35906(11) 0.4864(5) 0.39068(8) 0.0364(4) Uani 1 1 d . . . . .
C7 C 0.43069(11) 0.5419(5) 0.34683(8) 0.0383(4) Uani 1 1 d . . . . .
H7 H 0.490120 0.481176 0.358250 0.046 Uiso 1 1 calc R . . . .
C10 C 0.56929(12) 0.8767(5) 0.27475(8) 0.0413(4) Uani 1 1 d . . . . .
H10 H 0.578741 0.923681 0.316869 0.050 Uiso 1 1 calc R . . . .
C6 C 0.26775(12) 0.5799(5) 0.37578(8) 0.0396(4) Uani 1 1 d . . . . .
C13 C 0.54235(13) 0.7344(5) 0.15015(8) 0.0414(4) Uani 1 1 d . . . . .
C4 C 0.22329(12) 0.3908(5) 0.47700(9) 0.0432(4) Uani 1 1 d . . . . .
H4 H 0.178751 0.358586 0.506126 0.052 Uiso 1 1 calc R . . . .
C11 C 0.63728(12) 0.9436(5) 0.23341(9) 0.0462(4) Uani 1 1 d . . . . .
H11 H 0.692192 1.038580 0.248018 0.055 Uiso 1 1 calc R . . . .
C5 C 0.20124(12) 0.5321(5) 0.41984(9) 0.0455(4) Uani 1 1 d . . . . .
H5 H 0.141464 0.596694 0.410300 0.055 Uiso 1 1 calc R . . . .
C12 C 0.62481(13) 0.8716(5) 0.17074(9) 0.0463(4) Uani 1 1 d . . . . .
H12 H 0.670852 0.914446 0.143160 0.056 Uiso 1 1 calc R . . . .

loop_
_atom_site_aniso_label
_atom_site_aniso_U_11
_atom_site_aniso_U_22
_atom_site_aniso_U_33
_atom_site_aniso_U_23
_atom_site_aniso_U_13
_atom_site_aniso_U_12
Cl15 0.0667(4) 0.0773(4) 0.0379(3) -0.0063(2) 0.0097(2) 0.0005(3)
O19 0.0443(7) 0.0691(9) 0.0456(7) 0.0119(7) -0.0040(6) 0.0073(6)
N8 0.0387(7) 0.0429(8) 0.0351(7) -0.0006(6) 0.0038(6) 0.0007(6)
O18 0.0535(8) 0.0919(12) 0.0414(7) 0.0087(8) -0.0007(6) 0.0164(8)
N16 0.0478(9) 0.0515(9) 0.0363(8) -0.0008(6) 0.0044(6) -0.0005(7)
O17 0.0615(10) 0.1108(15) 0.0498(9) 0.0222(9) 0.0174(7) 0.0035(9)
C2 0.0353(8) 0.0391(9) 0.0379(8) -0.0034(7) 0.0008(6) 0.0027(7)
C9 0.0382(8) 0.0367(8) 0.0373(8) 0.0009(7) 0.0037(6) 0.0022(7)
C3 0.0412(9) 0.0388(9) 0.0341(8) -0.0027(7) 0.0026(7) -0.0007(7)
C14 0.0389(9) 0.0405(9) 0.0385(9) 0.0000(7) 0.0017(7) -0.0006(7)
C1 0.0371(8) 0.0366(8) 0.0358(8) -0.0033(7) 0.0025(6) 0.0010(7)
C7 0.0365(8) 0.0401(9) 0.0384(8) -0.0023(7) 0.0028(7) 0.0023(7)
C10 0.0431(9) 0.0403(9) 0.0403(9) -0.0026(7) -0.0022(7) 0.0004(7)
C6 0.0387(9) 0.0397(9) 0.0404(9) -0.0006(7) -0.0008(7) 0.0012(7)
C13 0.0458(9) 0.0407(9) 0.0379(9) 0.0002(7) 0.0058(7) 0.0032(7)
C4 0.0380(9) 0.0473(10) 0.0447(9) -0.0031(8) 0.0084(7) -0.0016(7)
C11 0.0371(9) 0.0435(10) 0.0579(11) -0.0010(8) -0.0005(8) -0.0027(7)
C5 0.0339(8) 0.0513(10) 0.0512(10) 0.0008(8) 0.0015(7) 0.0030(8)
C12 0.0423(9) 0.0450(10) 0.0523(11) 0.0032(8) 0.0122(8) 0.0015(8)

loop_
_atom_type_symbol
_atom_type_description
_atom_type_scat_dispersion_real
_atom_type_scat_dispersion_imag
_atom_type_scat_source
C C 0.0181 0.0091 'International Tables Vol C Tables 4.2.6.8 and 6.1.1.4'
H H 0.0000 0.0000 'International Tables Vol C Tables 4.2.6.8 and 6.1.1.4'
Cl Cl 0.3639 0.7018 'International Tables Vol C Tables 4.2.6.8 and 6.1.1.4'
N N 0.0311 0.0180 'International Tables Vol C Tables 4.2.6.8 and 6.1.1.4'
O O 0.0492 0.0322 'International Tables Vol C Tables 4.2.6.8 and 6.1.1.4'

loop_
_geom_angle_atom_site_label_1
_geom_angle_atom_site_label_2
_geom_angle_atom_site_label_3
_geom_angle
_geom_angle_site_symmetry_1
_geom_angle_site_symmetry_3
_geom_angle_publ_flag
C7 N8 C9 119.22(15) . . ?
O18 N16 O17 122.40(16) . . ?
O18 N16 C3 118.73(15) . . ?
O17 N16 C3 118.87(16) . . ?
C3 C2 C1 119.74(15) . . ?
C14 C9 N8 117.37(15) . . ?
C10 C9 N8 122.09(15) . . ?
C10 C9 C14 120.51(16) . . ?
C2 C3 N16 118.92(15) . . ?
C2 C3 C4 121.39(16) . . ?
C4 C3 N16 119.68(15) . . ?
C13 C14 C9 118.26(16) . . ?
C2 C1 C7 119.43(15) . . ?
C2 C1 C6 119.20(15) . . ?
C6 C1 C7 121.36(15) . . ?
N8 C7 C1 121.42(15) . . ?
C11 C10 C9 119.53(17) . . ?
O19 C6 C1 121.16(16) . . ?
O19 C6 C5 119.16(16) . . ?
C5 C6 C1 119.67(16) . . ?
C14 C13 Cl15 118.76(14) . . ?
C12 C13 Cl15 118.95(14) . . ?
C12 C13 C14 122.28(17) . . ?
C5 C4 C3 119.37(16) . . ?
C12 C11 C10 121.03(17) . . ?
C4 C5 C6 120.61(16) . . ?
C13 C12 C11 118.35(17) . . ?

loop_
_geom_bond_atom_site_label_1
_geom_bond_atom_site_label_2
_geom_bond_distance
_geom_bond_site_symmetry_2
_geom_bond_publ_flag
Cl15 C13 1.7425(18) . ?
O19 C6 1.338(2) . ?
N8 C9 1.422(2) . ?
N8 C7 1.280(2) . ?
O18 N16 1.224(2) . ?
N16 O17 1.224(2) . ?
N16 C3 1.450(2) . ?
C2 C3 1.383(2) . ?
C2 C1 1.388(2) . ?
C9 C14 1.391(2) . ?
C9 C10 1.389(2) . ?
C3 C4 1.393(3) . ?
C14 C13 1.386(2) . ?
C1 C7 1.454(2) . ?
C1 C6 1.417(2) . ?
C10 C11 1.384(3) . ?
C6 C5 1.397(2) . ?
C13 C12 1.380(3) . ?
C4 C5 1.371(3) . ?
C11 C12 1.383(3) . ?
